data_4320134
loop_
_publ_author_name
'Catalina Achim'
'Emile L. Bominaar'
'Richard J. Staples'
'Eckard M\"unck'
'R. H. Holm'

_publ_contact_author
;
        R.H. Holm
        Department of Chemistry and Chemical Biology
        Harvard University
        Cambridge, MA 02138
        USA
;
_publ_contact_author_email holm@chemistry.harvard.edu
_publ_contact_author_fax '+1 (617) 496-9289'
_publ_contact_author_phone '+1 (617) 495-0853'
_publ_section_title
;
 Influence of Extrinsic Factors on Electron Transfer in a Mixed-Valence
 Fe2+/Fe3+ Complex: Experimental Results and Theoretical Considerations
;
_journal_name_full 'Inorganic Chemistry'
_journal_page_first 4389
_journal_page_last 4403
_journal_paper_doi 10.1021/ic010498l
_journal_volume 40
_journal_year 2001
_chemical_formula_sum 'C56 H59 Fe2 N8 O6'
_chemical_formula_weight 1051.81
_chemical_name_systematic
;
  ?
;
_space_group_IT_number 2
_symmetry_cell_setting triclinic
_symmetry_space_group_name_Hall '-P 1'
_symmetry_space_group_name_H-M 'P -1'
_atom_sites_solution_hydrogens geom
_atom_sites_solution_primary direct
_atom_sites_solution_secondary difmap
_audit_creation_method SHELXL-97
_cell_angle_alpha 76.2412(14)
_cell_angle_beta 85.4030(12)
_cell_angle_gamma 69.2125(12)
_cell_formula_units_Z 2
_cell_length_a 10.9196(8)
_cell_length_b 12.2643(8)
_cell_length_c 21.8326(15)
_cell_measurement_reflns_used 5347
_cell_measurement_temperature 293(2)
_cell_measurement_theta_max 28.29
_cell_measurement_theta_min 0.96
_cell_volume 2655.0(3)
_computing_cell_refinement 'SMART (SIEMENS, V4.033, 1994)'
_computing_data_collection 'ASTRO (SIEMENS, V4.033, 1994)'
_computing_data_reduction 'SAINT (SIEMENS, V4.035, 1994)'
_computing_molecular_graphics 'SHELXTL (SIEMENS, 1994, ver 5.04)'
_computing_publication_material 'CIFTAB (Sheldrick, 1993)'
_computing_structure_refinement 'SHELXL-97 (Sheldrick, 1997)'
_computing_structure_solution 'SHELXS-97 (Sheldrick, 1990)'
_diffrn_ambient_temperature 293(2)
_diffrn_measured_fraction_theta_full 0.841
_diffrn_measured_fraction_theta_max 0.841
_diffrn_measurement_device_type 'Bruker CCD'
_diffrn_measurement_method '\w, 0.3 deg'
_diffrn_radiation_monochromator graphite
_diffrn_radiation_source 'normal-focus sealed tube'
_diffrn_radiation_type MoK\a
_diffrn_radiation_wavelength 0.71073
_diffrn_reflns_av_R_equivalents 0.0152
_diffrn_reflns_av_sigmaI/netI 0.0288
_diffrn_reflns_limit_h_max 14
_diffrn_reflns_limit_h_min -14
_diffrn_reflns_limit_k_max 15
_diffrn_reflns_limit_k_min -12
_diffrn_reflns_limit_l_max 15
_diffrn_reflns_limit_l_min -28
_diffrn_reflns_number 13455
_diffrn_reflns_theta_full 28.29
_diffrn_reflns_theta_max 28.29
_diffrn_reflns_theta_min 0.96
_diffrn_standards_decay_% <1
_diffrn_standards_interval_count 0
_diffrn_standards_number 0
_exptl_absorpt_coefficient_mu 0.604
_exptl_absorpt_correction_T_max 0.801472
_exptl_absorpt_correction_T_min 0.595987
_exptl_absorpt_correction_type 'Empirical sadabs'
_exptl_crystal_colour 'dark brown'
_exptl_crystal_density_diffrn 1.316
_exptl_crystal_density_method 'not measured'
_exptl_crystal_description prism
_exptl_crystal_F_000 1102
_exptl_crystal_size_max 0.4
_exptl_crystal_size_mid 0.2
_exptl_crystal_size_min 0.1
_refine_diff_density_max 0.754
_refine_diff_density_min -0.470
_refine_diff_density_rms 0.066
_refine_ls_extinction_method none
_refine_ls_goodness_of_fit_ref 1.031
_refine_ls_hydrogen_treatment mixed
_refine_ls_matrix_type full
_refine_ls_number_parameters 633
_refine_ls_number_reflns 11127
_refine_ls_number_restraints 12
_refine_ls_restrained_S_all 1.037
_refine_ls_R_factor_all 0.0924
_refine_ls_R_factor_gt 0.0628
_refine_ls_shift/su_max 0.001
_refine_ls_shift/su_mean 0.000
_refine_ls_structure_factor_coef Fsqd
_refine_ls_weighting_details 'calc w=1/[\s^2^(Fo^2^)+(0.0992P)^2^+2.4076P] where P=(Fo^2^+2Fc^2^)/3'
_refine_ls_weighting_scheme calc
_refine_ls_wR_factor_gt 0.1766
_refine_ls_wR_factor_ref 0.2035
_reflns_number_gt 7591
_reflns_number_total 11127
_reflns_threshold_expression >2sigma(I)
_cod_data_source_file ic010498l_5.cif
_cod_data_source_block Fe2(salmp)2_MeCN_293K
_cod_depositor_comments
;
The following automatic conversions were performed:

'_symmetry_cell_setting' value 'Triclinic' changed to 'triclinic'
according to the built-in table from CIF Core dictionary named
'cif_core.dic' version 2.4.1 from 2010-06-29.

Automatic conversion script
Id: cif_fix_values 1646 2011-03-28 12:23:43Z adriana 
;
_cod_original_cell_volume 2655.1(3)
_cod_database_code 4320134

loop_
_symmetry_equiv_pos_as_xyz
'x, y, z'
'-x, -y, -z'

loop_
_atom_site_label
_atom_site_type_symbol
_atom_site_fract_x
_atom_site_fract_y
_atom_site_fract_z
_atom_site_U_iso_or_equiv
_atom_site_adp_type
_atom_site_occupancy
_atom_site_symmetry_multiplicity
_atom_site_calc_flag
_atom_site_refinement_flags
_atom_site_disorder_assembly
_atom_site_disorder_group
Fe1 Fe 0.40672(5) 0.19369(5) 0.18811(2) 0.05091(17) Uani 1 1 d . . .
Fe2 Fe 0.21609(5) 0.30142(5) 0.28888(2) 0.04931(17) Uani 1 1 d . . .
O1 O 0.3473(2) 0.3495(2) 0.21700(11) 0.0482(5) Uani 1 1 d . . .
O2 O 0.2850(2) 0.1387(2) 0.25180(12) 0.0549(6) Uani 1 1 d . . .
O3 O 0.4474(3) 0.0556(3) 0.15065(15) 0.0772(9) Uani 1 1 d . . .
O4 O 0.0690(3) 0.2630(3) 0.33907(13) 0.0753(9) Uani 1 1 d . . .
O5 O 0.5418(3) 0.2393(3) 0.13608(13) 0.0691(8) Uani 1 1 d . . .
O6 O 0.1938(3) 0.4390(3) 0.32981(13) 0.0675(8) Uani 1 1 d . . .
N1 N 0.2352(3) 0.2789(3) 0.12968(13) 0.0456(6) Uani 1 1 d . . .
N2 N 0.0847(3) 0.3619(3) 0.20670(13) 0.0463(6) Uani 1 1 d . . .
N3 N 0.5414(3) 0.1244(3) 0.26608(13) 0.0471(7) Uani 1 1 d . . .
N4 N 0.3954(3) 0.2062(3) 0.34430(13) 0.0461(6) Uani 1 1 d . . .
C1 C 0.1972(3) 0.4855(3) 0.13698(16) 0.0508(8) Uani 1 1 d . . .
C2 C 0.3035(3) 0.4577(3) 0.17688(16) 0.0505(8) Uani 1 1 d . . .
C3 C 0.3613(4) 0.5425(4) 0.1747(2) 0.0698(11) Uani 1 1 d . . .
H3A H 0.4319 0.5252 0.2009 0.084 Uiso 1 1 calc R . .
C4 C 0.3138(5) 0.6535(4) 0.1331(2) 0.0807(14) Uani 1 1 d . . .
H4A H 0.3523 0.7104 0.1323 0.097 Uiso 1 1 calc R . .
C5 C 0.2110(5) 0.6805(4) 0.0935(2) 0.0774(13) Uani 1 1 d . . .
H5A H 0.1809 0.7546 0.0655 0.093 Uiso 1 1 calc R . .
C6 C 0.1515(4) 0.5961(4) 0.09540(18) 0.0636(10) Uani 1 1 d . . .
H6A H 0.0813 0.6141 0.0688 0.076 Uiso 1 1 calc R . .
C7 C 0.1360(3) 0.3909(3) 0.14227(15) 0.0480(8) Uani 1 1 d . . .
H7A H 0.0642 0.4201 0.1117 0.058 Uiso 1 1 calc R . .
C8 C 0.2775(4) 0.1197(4) 0.07347(16) 0.0520(8) Uani 1 1 d . . .
C9 C 0.3940(4) 0.0365(4) 0.10467(18) 0.0577(9) Uani 1 1 d . . .
C10 C 0.4536(5) -0.0709(4) 0.0836(2) 0.0733(12) Uani 1 1 d . . .
H10A H 0.5313 -0.1260 0.1026 0.088 Uiso 1 1 calc R . .
C11 C 0.4017(6) -0.0962(4) 0.0369(2) 0.0819(14) Uani 1 1 d . . .
H11A H 0.4435 -0.1682 0.0247 0.098 Uiso 1 1 calc R . .
C12 C 0.2868(6) -0.0161(5) 0.0071(2) 0.0815(14) Uani 1 1 d . . .
H12A H 0.2512 -0.0341 -0.0249 0.098 Uiso 1 1 calc R . .
C13 C 0.2263(5) 0.0894(4) 0.02507(19) 0.0666(11) Uani 1 1 d . . .
H13A H 0.1492 0.1430 0.0049 0.080 Uiso 1 1 calc R . .
C14 C 0.2038(3) 0.2326(3) 0.08927(15) 0.0470(8) Uani 1 1 d . . .
H14A H 0.1251 0.2766 0.0678 0.056 Uiso 1 1 calc R . .
C15 C -0.1099(3) 0.3432(3) 0.26504(19) 0.0541(9) Uani 1 1 d . . .
C16 C -0.0562(4) 0.2965(4) 0.3268(2) 0.0614(10) Uani 1 1 d . . .
C17 C -0.1446(5) 0.2849(5) 0.3776(3) 0.0883(15) Uani 1 1 d . . .
H17A H -0.1130 0.2545 0.4187 0.106 Uiso 1 1 calc R . .
C18 C -0.2768(5) 0.3187(6) 0.3659(3) 0.0939(17) Uani 1 1 d . . .
H18A H -0.3328 0.3117 0.3998 0.113 Uiso 1 1 calc R . .
C19 C -0.3289(4) 0.3623(5) 0.3062(3) 0.0843(15) Uani 1 1 d . . .
H19A H -0.4182 0.3838 0.2995 0.101 Uiso 1 1 calc R . .
C20 C -0.2471(4) 0.3731(4) 0.2574(2) 0.0693(11) Uani 1 1 d . . .
H20A H -0.2819 0.4014 0.2168 0.083 Uiso 1 1 calc R . .
C21 C -0.0351(3) 0.3661(3) 0.20940(17) 0.0481(8) Uani 1 1 d . . .
H21A H -0.0780 0.3862 0.1710 0.058 Uiso 1 1 calc R . .
C22 C 0.4279(4) 0.0017(3) 0.33388(18) 0.0559(9) Uani 1 1 d . . .
C23 C 0.3258(4) 0.0306(4) 0.2915(2) 0.0631(10) Uani 1 1 d . . .
C24 C 0.2685(6) -0.0539(5) 0.2912(3) 0.102(2) Uani 1 1 d . . .
H24A H 0.2020 -0.0368 0.2626 0.122 Uiso 1 1 calc R . .
C25 C 0.3103(7) -0.1637(5) 0.3337(3) 0.125(3) Uani 1 1 d . . .
H25A H 0.2712 -0.2196 0.3334 0.149 Uiso 1 1 calc R . .
C26 C 0.4096(6) -0.1913(5) 0.3766(3) 0.104(2) Uani 1 1 d . . .
H26A H 0.4369 -0.2653 0.4049 0.125 Uiso 1 1 calc R . .
C27 C 0.4678(5) -0.1078(4) 0.3769(2) 0.0723(12) Uani 1 1 d . . .
H27A H 0.5337 -0.1252 0.4059 0.087 Uiso 1 1 calc R . .
C28 C 0.4911(3) 0.0943(3) 0.33079(16) 0.0495(8) Uani 1 1 d . . .
H28A H 0.5637 0.0623 0.3611 0.059 Uiso 1 1 calc R . .
C29 C 0.7319(3) 0.1433(3) 0.20367(18) 0.0503(8) Uani 1 1 d . . .
C30 C 0.6689(4) 0.2012(3) 0.14409(18) 0.0531(9) Uani 1 1 d . . .
C31 C 0.7494(4) 0.2200(4) 0.0915(2) 0.0665(11) Uani 1 1 d . . .
H31A H 0.7112 0.2590 0.0520 0.080 Uiso 1 1 calc R . .
C32 C 0.8840(4) 0.1814(5) 0.0978(2) 0.0778(13) Uani 1 1 d . . .
H32A H 0.9350 0.1925 0.0622 0.093 Uiso 1 1 calc R . .
C33 C 0.9449(4) 0.1261(4) 0.1566(2) 0.0763(13) Uani 1 1 d . . .
H33A H 1.0355 0.1009 0.1605 0.092 Uiso 1 1 calc R . .
C34 C 0.8690(4) 0.1099(4) 0.2079(2) 0.0614(10) Uani 1 1 d . . .
H34A H 0.9090 0.0755 0.2472 0.074 Uiso 1 1 calc R . .
C35 C 0.6626(3) 0.1174(3) 0.26153(17) 0.0490(8) Uani 1 1 d . . .
H35A H 0.7097 0.0936 0.2990 0.059 Uiso 1 1 calc R . .
C36 C 0.3594(3) 0.3493(4) 0.41084(16) 0.0520(8) Uani 1 1 d . . .
C37 C 0.2475(4) 0.4433(4) 0.38000(17) 0.0563(9) Uani 1 1 d . . .
C38 C 0.1947(5) 0.5443(4) 0.4070(2) 0.0780(13) Uani 1 1 d . . .
H38A H 0.1210 0.6066 0.3884 0.094 Uiso 1 1 calc R . .
C39 C 0.2476(6) 0.5544(5) 0.4594(2) 0.0824(14) Uani 1 1 d . . .
H39A H 0.2101 0.6233 0.4749 0.099 Uiso 1 1 calc R . .
C40 C 0.3560(5) 0.4634(5) 0.4895(2) 0.0746(12) Uani 1 1 d . . .
H40A H 0.3912 0.4698 0.5253 0.089 Uiso 1 1 calc R . .
C41 C 0.4101(4) 0.3635(4) 0.46487(19) 0.0660(11) Uani 1 1 d . . .
H41A H 0.4834 0.3024 0.4847 0.079 Uiso 1 1 calc R . .
C42 C 0.4271(3) 0.2419(3) 0.39024(16) 0.0503(8) Uani 1 1 d . . .
H42A H 0.5032 0.1911 0.4123 0.060 Uiso 1 1 calc R . .
N1X N -0.1703(4) 0.7262(3) 0.25265(17) 0.0646(9) Uani 1 1 d . . .
C1X C -0.2306(11) 0.6553(9) 0.2258(6) 0.096(2) Uani 0.538(5) 1 d PD A 1
H1XA H -0.1899 0.5710 0.2451 0.115 Uiso 0.538(5) 1 calc PR A 1
H1XB H -0.2134 0.6660 0.1809 0.115 Uiso 0.538(5) 1 calc PR A 1
C3X C -0.0210(10) 0.6700(8) 0.2412(5) 0.087(2) Uani 0.538(5) 1 d PD A 1
H3XA H 0.0110 0.5907 0.2686 0.105 Uiso 0.538(5) 1 calc PR A 1
H3XB H -0.0084 0.6604 0.1981 0.105 Uiso 0.538(5) 1 calc PR A 1
C5X C -0.1977(10) 0.7259(9) 0.3199(5) 0.083(2) Uani 0.538(5) 1 d P A 1
H5XA H -0.1411 0.7602 0.3346 0.099 Uiso 0.538(5) 1 calc PR A 1
H5XB H -0.2874 0.7779 0.3237 0.099 Uiso 0.538(5) 1 calc PR A 1
C7X C -0.2150(11) 0.8525(9) 0.2172(5) 0.092(2) Uani 0.538(5) 1 d P A 1
H7XA H -0.1753 0.8957 0.2364 0.110 Uiso 0.538(5) 1 calc PR A 1
H7XB H -0.3090 0.8865 0.2224 0.110 Uiso 0.538(5) 1 calc PR A 1
C8X C -0.1847(17) 0.8751(12) 0.1459(7) 0.124(4) Uani 0.538(5) 1 d P A 1
H8XA H -0.2156 0.9597 0.1280 0.186 Uiso 0.538(5) 1 calc PR A 1
H8XB H -0.2279 0.8373 0.1256 0.186 Uiso 0.538(5) 1 calc PR A 1
H8XC H -0.0919 0.8425 0.1397 0.186 Uiso 0.538(5) 1 calc PR A 1
C2X C -0.3786(13) 0.693(2) 0.236(2) 0.116(6) Uani 0.538(5) 1 d PD A 1
H2XA H -0.4129 0.6455 0.2181 0.174 Uiso 0.538(5) 1 calc PR A 1
H2XB H -0.4195 0.7758 0.2169 0.174 Uiso 0.538(5) 1 calc PR A 1
H2XC H -0.3961 0.6799 0.2808 0.174 Uiso 0.538(5) 1 calc PR A 1
C4X C 0.062(6) 0.740(6) 0.252(4) 0.109(6) Uani 0.538(5) 1 d PD A 1
H4XA H 0.1525 0.6974 0.2445 0.164 Uiso 0.538(5) 1 calc PR A 1
H4XB H 0.0523 0.7488 0.2950 0.164 Uiso 0.538(5) 1 calc PR A 1
H4XC H 0.0345 0.8173 0.2240 0.164 Uiso 0.538(5) 1 calc PR A 1
C6X C -0.180(3) 0.610(4) 0.3612(18) 0.108(5) Uani 0.538(5) 1 d P A 1
H6XA H -0.2015 0.6192 0.4036 0.162 Uiso 0.538(5) 1 calc PR A 1
H6XB H -0.0907 0.5586 0.3595 0.162 Uiso 0.538(5) 1 calc PR A 1
H6XC H -0.2367 0.5754 0.3478 0.162 Uiso 0.538(5) 1 calc PR A 1
C1Y C -0.3182(13) 0.7933(11) 0.2566(6) 0.096(2) Uani 0.46 1 d PD A 2
H1YA H -0.3357 0.8118 0.2979 0.115 Uiso 0.462(5) 1 calc PR A 2
H1YB H -0.3393 0.8689 0.2259 0.115 Uiso 0.462(5) 1 calc PR A 2
C2Y C -0.4127(18) 0.733(3) 0.246(3) 0.116(6) Uani 0.46 1 d PD A 2
H2YA H -0.5011 0.7862 0.2492 0.174 Uiso 0.462(5) 1 calc PR A 2
H2YB H -0.3981 0.6607 0.2780 0.174 Uiso 0.462(5) 1 calc PR A 2
H2YC H -0.3987 0.7152 0.2054 0.174 Uiso 0.462(5) 1 calc PR A 2
C3Y C -0.1041(12) 0.8059(10) 0.2667(6) 0.087(2) Uani 0.46 1 d P A 2
H3YA H -0.1181 0.8114 0.3104 0.105 Uiso 0.462(5) 1 calc PR A 2
H3YB H -0.1415 0.8857 0.2404 0.105 Uiso 0.462(5) 1 calc PR A 2
C4Y C 0.043(6) 0.755(7) 0.254(4) 0.109(6) Uani 0.46 1 d P A 2
H4YA H 0.0844 0.8089 0.2607 0.164 Uiso 0.462(5) 1 calc PR A 2
H4YB H 0.0569 0.7467 0.2111 0.164 Uiso 0.462(5) 1 calc PR A 2
H4YC H 0.0812 0.6785 0.2819 0.164 Uiso 0.462(5) 1 calc PR A 2
C5Y C -0.1309(12) 0.6081(10) 0.3026(5) 0.083(2) Uani 0.46 1 d P A 2
H5YA H -0.1799 0.5613 0.2937 0.099 Uiso 0.462(5) 1 calc PR A 2
H5YB H -0.0392 0.5649 0.2961 0.099 Uiso 0.462(5) 1 calc PR A 2
C6Y C -0.148(4) 0.609(5) 0.372(2) 0.108(5) Uani 0.46 1 d P A 2
H6YA H -0.1181 0.5285 0.3969 0.162 Uiso 0.462(5) 1 calc PR A 2
H6YB H -0.2390 0.6474 0.3809 0.162 Uiso 0.462(5) 1 calc PR A 2
H6YC H -0.0979 0.6524 0.3831 0.162 Uiso 0.462(5) 1 calc PR A 2
C7Y C -0.1351(14) 0.6937(10) 0.1916(6) 0.092(2) Uani 0.46 1 d P A 2
H7YA H -0.1846 0.6452 0.1856 0.110 Uiso 0.462(5) 1 calc PR A 2
H7YB H -0.0430 0.6449 0.1925 0.110 Uiso 0.462(5) 1 calc PR A 2
C8Y C -0.160(2) 0.8003(14) 0.1353(8) 0.124(4) Uani 0.46 1 d P A 2
H8YA H -0.1338 0.7719 0.0972 0.186 Uiso 0.462(5) 1 calc PR A 2
H8YB H -0.1100 0.8482 0.1403 0.186 Uiso 0.462(5) 1 calc PR A 2
H8YC H -0.2514 0.8477 0.1329 0.186 Uiso 0.462(5) 1 calc PR A 2
C2B C 0.2820(8) 0.4215(7) -0.0449(3) 0.118(2) Uiso 1 1 d . . .
N1B N 0.3879(7) 0.4346(6) -0.0135(3) 0.141(2) Uiso 1 1 d . . .
C1B C 0.1971(9) 0.4103(8) -0.0652(4) 0.143(3) Uiso 1 1 d . . .
C1A C -0.1176(11) 0.7354(11) 0.5115(6) 0.199(4) Uiso 1 1 d D B .
C2A C -0.2013(19) 0.8622(15) 0.4907(14) 0.410(13) Uiso 1 1 d D . .
N1A N -0.3002(17) 0.9412(14) 0.4886(11) 0.406(10) Uiso 1 1 d D B .
C1F' C -0.178(2) 0.910(3) 0.4164(13) 0.071(9) Uiso 0.159(11) 1 d PD B 1
C2F' C -0.0519(18) 0.9182(19) 0.3874(8) 0.389(8) Uiso 0.159(11) 1 d PD B 1
N1F' N 0.0386(18) 0.943(2) 0.3955(10) 0.389(8) Uiso 0.159(11) 1 d PD B 1
N1F N -0.0519(18) 0.9182(19) 0.3874(8) 0.389(8) Uiso 0.84 1 d PD B 2
C1F C 0.1130(14) 0.9908(14) 0.4306(7) 0.208(6) Uiso 0.841(11) 1 d PD B 2
C2F C 0.0386(18) 0.943(2) 0.3955(10) 0.389(8) Uiso 0.84 1 d PD B 2

loop_
_atom_site_aniso_label
_atom_site_aniso_U_11
_atom_site_aniso_U_22
_atom_site_aniso_U_33
_atom_site_aniso_U_23
_atom_site_aniso_U_13
_atom_site_aniso_U_12
Fe1 0.0409(3) 0.0549(4) 0.0497(3) -0.0138(2) -0.0083(2) -0.0049(2)
Fe2 0.0397(3) 0.0578(4) 0.0457(3) -0.0100(2) -0.00424(19) -0.0114(2)
O1 0.0442(12) 0.0496(15) 0.0480(12) -0.0082(10) -0.0043(10) -0.0138(11)
O2 0.0495(13) 0.0521(16) 0.0589(14) -0.0013(11) -0.0165(11) -0.0161(11)
O3 0.0733(19) 0.064(2) 0.082(2) -0.0315(15) -0.0240(16) 0.0060(15)
O4 0.0575(16) 0.104(2) 0.0577(16) -0.0068(16) 0.0053(13) -0.0277(16)
O5 0.0455(14) 0.091(2) 0.0544(15) -0.0109(14) 0.0006(11) -0.0078(14)
O6 0.0685(17) 0.0645(19) 0.0596(16) -0.0211(13) -0.0148(13) -0.0033(14)
N1 0.0405(14) 0.0490(18) 0.0438(14) -0.0104(12) -0.0024(11) -0.0108(12)
N2 0.0418(14) 0.0432(17) 0.0496(15) -0.0107(12) -0.0033(11) -0.0088(12)
N3 0.0400(14) 0.0447(17) 0.0507(15) -0.0115(12) -0.0038(11) -0.0063(12)
N4 0.0387(13) 0.0502(18) 0.0461(15) -0.0072(12) -0.0025(11) -0.0131(12)
C1 0.0498(18) 0.051(2) 0.0454(18) -0.0100(15) 0.0016(14) -0.0102(16)
C2 0.0481(18) 0.051(2) 0.0490(18) -0.0094(15) 0.0030(14) -0.0143(16)
C3 0.071(3) 0.073(3) 0.070(3) -0.006(2) 0.001(2) -0.037(2)
C4 0.090(3) 0.066(3) 0.085(3) -0.003(2) 0.006(3) -0.037(3)
C5 0.096(4) 0.060(3) 0.065(3) 0.000(2) 0.010(2) -0.025(3)
C6 0.068(2) 0.057(3) 0.051(2) -0.0041(17) 0.0002(18) -0.009(2)
C7 0.0419(16) 0.050(2) 0.0445(17) -0.0100(14) -0.0066(13) -0.0055(15)
C8 0.056(2) 0.060(2) 0.0468(18) -0.0164(16) 0.0078(15) -0.0262(18)
C9 0.066(2) 0.051(2) 0.054(2) -0.0118(17) 0.0021(17) -0.0172(18)
C10 0.089(3) 0.050(3) 0.073(3) -0.016(2) -0.005(2) -0.013(2)
C11 0.122(4) 0.053(3) 0.075(3) -0.028(2) 0.010(3) -0.029(3)
C12 0.111(4) 0.076(4) 0.076(3) -0.034(3) 0.002(3) -0.044(3)
C13 0.075(3) 0.075(3) 0.058(2) -0.025(2) -0.0009(19) -0.030(2)
C14 0.0413(16) 0.057(2) 0.0423(17) -0.0100(15) -0.0001(13) -0.0167(15)
C15 0.0455(18) 0.047(2) 0.075(2) -0.0241(18) 0.0055(17) -0.0173(16)
C16 0.054(2) 0.064(3) 0.072(3) -0.022(2) 0.0099(18) -0.0260(19)
C17 0.077(3) 0.121(5) 0.080(3) -0.031(3) 0.023(3) -0.050(3)
C18 0.076(3) 0.116(5) 0.111(4) -0.049(4) 0.045(3) -0.052(3)
C19 0.045(2) 0.095(4) 0.124(5) -0.038(3) 0.019(3) -0.033(2)
C20 0.049(2) 0.064(3) 0.102(3) -0.030(2) 0.006(2) -0.0228(19)
C21 0.0412(17) 0.043(2) 0.060(2) -0.0165(15) -0.0050(14) -0.0095(14)
C22 0.0510(19) 0.047(2) 0.062(2) -0.0044(17) -0.0088(16) -0.0115(16)
C23 0.061(2) 0.054(3) 0.071(3) -0.0008(19) -0.0159(19) -0.0212(19)
C24 0.104(4) 0.076(4) 0.128(5) 0.016(3) -0.059(4) -0.045(3)
C25 0.145(6) 0.078(4) 0.155(6) 0.030(4) -0.072(5) -0.064(4)
C26 0.119(5) 0.064(3) 0.122(5) 0.025(3) -0.049(4) -0.041(3)
C27 0.074(3) 0.059(3) 0.074(3) 0.003(2) -0.022(2) -0.019(2)
C28 0.0396(16) 0.052(2) 0.0500(18) -0.0070(15) -0.0073(14) -0.0092(15)
C29 0.0444(17) 0.045(2) 0.063(2) -0.0204(16) 0.0036(15) -0.0115(15)
C30 0.0486(19) 0.053(2) 0.056(2) -0.0228(17) 0.0074(15) -0.0107(16)
C31 0.064(2) 0.076(3) 0.063(2) -0.024(2) 0.0134(19) -0.027(2)
C32 0.065(3) 0.099(4) 0.080(3) -0.033(3) 0.024(2) -0.038(3)
C33 0.049(2) 0.081(3) 0.101(4) -0.026(3) 0.012(2) -0.024(2)
C34 0.049(2) 0.057(3) 0.079(3) -0.017(2) -0.0011(18) -0.0174(18)
C35 0.0448(17) 0.042(2) 0.057(2) -0.0152(15) -0.0085(15) -0.0066(14)
C36 0.0487(18) 0.068(3) 0.0452(18) -0.0149(16) 0.0058(14) -0.0271(18)
C37 0.059(2) 0.062(3) 0.0491(19) -0.0139(17) 0.0033(16) -0.0223(19)
C38 0.087(3) 0.070(3) 0.070(3) -0.025(2) -0.008(2) -0.011(2)
C39 0.103(4) 0.082(4) 0.074(3) -0.037(3) 0.006(3) -0.035(3)
C40 0.077(3) 0.099(4) 0.062(2) -0.035(2) 0.004(2) -0.038(3)
C41 0.058(2) 0.092(3) 0.056(2) -0.021(2) -0.0001(18) -0.033(2)
C42 0.0411(17) 0.064(2) 0.0454(18) -0.0077(16) -0.0038(14) -0.0204(16)
N1X 0.077(2) 0.039(2) 0.069(2) -0.0161(15) -0.0059(17) -0.0064(16)
C1X 0.107(6) 0.061(5) 0.108(6) -0.020(4) -0.014(5) -0.013(4)
C3X 0.103(6) 0.057(4) 0.086(5) -0.014(3) 0.000(4) -0.010(4)
C5X 0.087(5) 0.071(4) 0.088(5) -0.022(4) -0.002(4) -0.023(4)
C7X 0.105(6) 0.065(5) 0.091(5) -0.025(4) -0.015(4) -0.003(4)
C8X 0.158(10) 0.095(10) 0.087(6) 0.015(7) -0.039(6) -0.020(11)
C2X 0.084(8) 0.083(18) 0.173(16) -0.016(14) -0.035(13) -0.020(10)
C4X 0.087(12) 0.124(14) 0.112(7) -0.007(9) -0.008(10) -0.040(12)
C6X 0.086(17) 0.154(7) 0.077(14) 0.007(8) -0.020(8) -0.051(11)
C1Y 0.107(6) 0.061(5) 0.108(6) -0.020(4) -0.014(5) -0.013(4)
C2Y 0.084(8) 0.083(18) 0.173(16) -0.016(14) -0.035(13) -0.020(10)
C3Y 0.103(6) 0.057(4) 0.086(5) -0.014(3) 0.000(4) -0.010(4)
C4Y 0.087(12) 0.124(14) 0.112(7) -0.007(9) -0.008(10) -0.040(12)
C5Y 0.087(5) 0.071(4) 0.088(5) -0.022(4) -0.002(4) -0.023(4)
C6Y 0.086(17) 0.154(7) 0.077(14) 0.007(8) -0.020(8) -0.051(11)
C7Y 0.105(6) 0.065(5) 0.091(5) -0.025(4) -0.015(4) -0.003(4)
C8Y 0.158(10) 0.095(10) 0.087(6) 0.015(7) -0.039(6) -0.020(11)

loop_
_atom_type_symbol
_atom_type_description
_atom_type_scat_dispersion_real
_atom_type_scat_dispersion_imag
_atom_type_scat_source
C C 0.0033 0.0016 'International Tables Vol C Tables 4.2.6.8 and 6.1.1.4'
H H 0.0000 0.0000 'International Tables Vol C Tables 4.2.6.8 and 6.1.1.4'
N N 0.0061 0.0033 'International Tables Vol C Tables 4.2.6.8 and 6.1.1.4'
O O 0.0106 0.0060 'International Tables Vol C Tables 4.2.6.8 and 6.1.1.4'
Fe Fe 0.3463 0.8444 'International Tables Vol C Tables 4.2.6.8 and 6.1.1.4'

loop_
_geom_angle_atom_site_label_1
_geom_angle_atom_site_label_2
_geom_angle_atom_site_label_3
_geom_angle
_geom_angle_site_symmetry_1
_geom_angle_site_symmetry_3
_geom_angle_publ_flag
O5 Fe1 O3 89.23(14) . . ?
O5 Fe1 O2 172.05(10) . . ?
O3 Fe1 O2 92.71(13) . . ?
O5 Fe1 O1 90.47(12) . . ?
O3 Fe1 O1 172.17(11) . . ?
O2 Fe1 O1 88.65(10) . . ?
O5 Fe1 N1 103.67(11) . . ?
O3 Fe1 N1 88.38(11) . . ?
O2 Fe1 N1 84.10(10) . . ?
O1 Fe1 N1 84.09(10) . . ?
O5 Fe1 N3 88.22(11) . . ?
O3 Fe1 N3 102.05(11) . . ?
O2 Fe1 N3 83.83(10) . . ?
O1 Fe1 N3 85.76(10) . . ?
N1 Fe1 N3 164.39(11) . . ?
O4 Fe2 O6 92.01(13) . . ?
O4 Fe2 O1 167.17(11) . . ?
O6 Fe2 O1 94.22(11) . . ?
O4 Fe2 N4 108.08(11) . . ?
O6 Fe2 N4 86.62(11) . . ?
O1 Fe2 N4 83.51(9) . . ?
O4 Fe2 O2 95.26(12) . . ?
O6 Fe2 O2 167.34(10) . . ?
O1 Fe2 O2 80.78(9) . . ?
N4 Fe2 O2 81.29(10) . . ?
O4 Fe2 N2 86.03(11) . . ?
O6 Fe2 N2 110.41(11) . . ?
O1 Fe2 N2 81.28(9) . . ?
N4 Fe2 N2 157.87(11) . . ?
O2 Fe2 N2 80.48(10) . . ?
C2 O1 Fe1 123.0(2) . . ?
C2 O1 Fe2 118.4(2) . . ?
Fe1 O1 Fe2 95.62(10) . . ?
C23 O2 Fe1 121.4(2) . . ?
C23 O2 Fe2 120.1(3) . . ?
Fe1 O2 Fe2 94.92(10) . . ?
C9 O3 Fe1 132.6(3) . . ?
C16 O4 Fe2 131.9(3) . . ?
C30 O5 Fe1 130.7(3) . . ?
C37 O6 Fe2 131.4(3) . . ?
C14 N1 C7 116.7(3) . . ?
C14 N1 Fe1 124.2(2) . . ?
C7 N1 Fe1 118.5(2) . . ?
C21 N2 C7 115.3(3) . . ?
C21 N2 Fe2 124.5(2) . . ?
C7 N2 Fe2 120.0(2) . . ?
C35 N3 C28 116.5(3) . . ?
C35 N3 Fe1 124.2(2) . . ?
C28 N3 Fe1 118.9(2) . . ?
C42 N4 C28 115.4(3) . . ?
C42 N4 Fe2 123.9(2) . . ?
C28 N4 Fe2 120.8(2) . . ?
C6 C1 C2 120.2(4) . . ?
C6 C1 C7 122.7(3) . . ?
C2 C1 C7 117.1(3) . . ?
O1 C2 C3 121.1(3) . . ?
O1 C2 C1 119.6(3) . . ?
C3 C2 C1 119.2(4) . . ?
C2 C3 C4 119.9(4) . . ?
C5 C4 C3 121.0(5) . . ?
C4 C5 C6 119.6(4) . . ?
C1 C6 C5 119.9(4) . . ?
N2 C7 N1 107.8(3) . . ?
N2 C7 C1 110.5(3) . . ?
N1 C7 C1 110.3(3) . . ?
C13 C8 C9 118.6(4) . . ?
C13 C8 C14 117.0(4) . . ?
C9 C8 C14 124.3(3) . . ?
O3 C9 C10 119.8(4) . . ?
O3 C9 C8 123.1(4) . . ?
C10 C9 C8 117.1(4) . . ?
C11 C10 C9 122.3(5) . . ?
C10 C11 C12 120.6(4) . . ?
C13 C12 C11 119.3(4) . . ?
C12 C13 C8 121.9(4) . . ?
N1 C14 C8 127.0(3) . . ?
C16 C15 C20 118.5(4) . . ?
C16 C15 C21 124.0(3) . . ?
C20 C15 C21 117.4(4) . . ?
O4 C16 C15 123.6(4) . . ?
O4 C16 C17 119.1(4) . . ?
C15 C16 C17 117.3(4) . . ?
C18 C17 C16 120.3(5) . . ?
C19 C18 C17 122.6(5) . . ?
C20 C19 C18 118.2(4) . . ?
C19 C20 C15 123.1(5) . . ?
N2 C21 C15 127.3(3) . . ?
C27 C22 C23 120.5(4) . . ?
C27 C22 C28 122.2(3) . . ?
C23 C22 C28 117.3(3) . . ?
O2 C23 C24 121.2(4) . . ?
O2 C23 C22 119.8(4) . . ?
C24 C23 C22 119.0(4) . . ?
C25 C24 C23 120.0(5) . . ?
C24 C25 C26 121.0(5) . . ?
C25 C26 C27 119.4(5) . . ?
C26 C27 C22 120.0(4) . . ?
N4 C28 N3 107.4(3) . . ?
N4 C28 C22 111.3(3) . . ?
N3 C28 C22 109.2(3) . . ?
C34 C29 C30 119.2(3) . . ?
C34 C29 C35 117.1(3) . . ?
C30 C29 C35 123.6(3) . . ?
O5 C30 C31 119.1(4) . . ?
O5 C30 C29 123.5(3) . . ?
C31 C30 C29 117.4(3) . . ?
C32 C31 C30 121.1(4) . . ?
C31 C32 C33 121.2(4) . . ?
C34 C33 C32 118.6(4) . . ?
C33 C34 C29 122.5(4) . . ?
N3 C35 C29 126.1(3) . . ?
C41 C36 C42 116.7(4) . . ?
C41 C36 C37 118.7(4) . . ?
C42 C36 C37 124.6(3) . . ?
O6 C37 C38 120.2(4) . . ?
O6 C37 C36 123.4(4) . . ?
C38 C37 C36 116.4(4) . . ?
C39 C38 C37 122.9(5) . . ?
C38 C39 C40 120.9(5) . . ?
C41 C40 C39 118.1(4) . . ?
C40 C41 C36 123.0(4) . . ?
N4 C42 C36 127.8(3) . . ?
C7Y N1X C5X 165.5(7) . . ?
C7Y N1X C7X 86.9(6) . . ?
C5X N1X C7X 107.5(6) . . ?
C7Y N1X C1X 55.8(7) . . ?
C5X N1X C1X 115.1(7) . . ?
C7X N1X C1X 110.5(7) . . ?
C7Y N1X C3Y 114.0(8) . . ?
C5X N1X C3Y 75.8(6) . . ?
C7X N1X C3Y 62.4(6) . . ?
C1X N1X C3Y 169.0(7) . . ?
C7Y N1X C5Y 106.2(7) . . ?
C5X N1X C5Y 59.5(6) . . ?
C7X N1X C5Y 166.8(6) . . ?
C1X N1X C5Y 79.0(6) . . ?
C3Y N1X C5Y 109.6(7) . . ?
C7Y N1X C1Y 111.3(8) . . ?
C5X N1X C1Y 74.2(6) . . ?
C7X N1X C1Y 65.5(6) . . ?
C1X N1X C1Y 76.4(7) . . ?
C3Y N1X C1Y 106.1(7) . . ?
C5Y N1X C1Y 109.6(7) . . ?
C7Y N1X C3X 64.8(6) . . ?
C5X N1X C3X 111.1(6) . . ?
C7X N1X C3X 108.0(6) . . ?
C1X N1X C3X 104.6(6) . . ?
C3Y N1X C3X 71.6(6) . . ?
C5Y N1X C3X 77.3(6) . . ?
C1Y N1X C3X 173.0(7) . . ?
N1X C1X C2X 112.5(12) . . ?
C4X C3X N1X 116(3) . . ?
C6X C5X N1X 116(2) . . ?
N1X C7X C8X 116.5(8) . . ?
C2Y C1Y N1X 118.8(12) . . ?
N1X C3Y C4Y 109.9(19) . . ?
C6Y C5Y N1X 120(2) . . ?
N1X C7Y C8Y 114.4(10) . . ?
C1B C2B N1B 175.4(9) . . ?
N1A C2A C1A 153(2) . . ?
N1A C2A C1F' 90(2) . . ?
C1A C2A C1F' 110.0(19) . . ?
C2F' C1F' C2A 126(2) . . ?
N1F' C2F' C1F' 142.5(15) . . ?

loop_
_geom_bond_atom_site_label_1
_geom_bond_atom_site_label_2
_geom_bond_distance
_geom_bond_site_symmetry_2
_geom_bond_publ_flag
Fe1 O5 1.947(3) . ?
Fe1 O3 1.950(3) . ?
Fe1 O2 2.012(3) . ?
Fe1 O1 2.024(2) . ?
Fe1 N1 2.142(3) . ?
Fe1 N3 2.147(3) . ?
Fe2 O4 2.003(3) . ?
Fe2 O6 2.023(3) . ?
Fe2 O1 2.159(2) . ?
Fe2 N4 2.179(3) . ?
Fe2 O2 2.193(3) . ?
Fe2 N2 2.203(3) . ?
O1 C2 1.349(4) . ?
O2 C23 1.343(5) . ?
O3 C9 1.305(5) . ?
O4 C16 1.310(5) . ?
O5 C30 1.310(4) . ?
O6 C37 1.304(4) . ?
N1 C14 1.282(4) . ?
N1 C7 1.486(4) . ?
N2 C21 1.288(4) . ?
N2 C7 1.482(4) . ?
N3 C35 1.293(4) . ?
N3 C28 1.485(4) . ?
N4 C42 1.300(4) . ?
N4 C28 1.479(4) . ?
C1 C6 1.386(5) . ?
C1 C2 1.400(5) . ?
C1 C7 1.510(5) . ?
C2 C3 1.386(6) . ?
C3 C4 1.390(6) . ?
C4 C5 1.369(7) . ?
C5 C6 1.395(6) . ?
C8 C13 1.412(5) . ?
C8 C9 1.418(5) . ?
C8 C14 1.441(5) . ?
C9 C10 1.415(6) . ?
C10 C11 1.352(7) . ?
C11 C12 1.383(7) . ?
C12 C13 1.364(6) . ?
C15 C16 1.418(6) . ?
C15 C20 1.424(5) . ?
C15 C21 1.437(5) . ?
C16 C17 1.425(6) . ?
C17 C18 1.381(7) . ?
C18 C19 1.371(8) . ?
C19 C20 1.347(7) . ?
C22 C27 1.388(5) . ?
C22 C23 1.398(5) . ?
C22 C28 1.511(5) . ?
C23 C24 1.389(6) . ?
C24 C25 1.384(7) . ?
C25 C26 1.384(8) . ?
C26 C27 1.385(7) . ?
C29 C34 1.410(5) . ?
C29 C30 1.423(5) . ?
C29 C35 1.447(5) . ?
C30 C31 1.415(5) . ?
C31 C32 1.383(6) . ?
C32 C33 1.398(7) . ?
C33 C34 1.357(6) . ?
C36 C41 1.414(5) . ?
C36 C42 1.422(5) . ?
C36 C37 1.427(5) . ?
C37 C38 1.414(6) . ?
C38 C39 1.371(6) . ?
C39 C40 1.384(7) . ?
C40 C41 1.374(6) . ?
N1X C7Y 1.465(12) . ?
N1X C5X 1.475(10) . ?
N1X C7X 1.480(10) . ?
N1X C1X 1.498(11) . ?
N1X C3Y 1.501(13) . ?
N1X C5Y 1.534(11) . ?
N1X C1Y 1.537(13) . ?
N1X C3X 1.554(11) . ?
C1X C2X 1.529(15) . ?
C3X C4X 1.52(2) . ?
C5X C6X 1.45(4) . ?
C7X C8X 1.546(18) . ?
C1Y C2Y 1.520(18) . ?
C3Y C4Y 1.54(7) . ?
C5Y C6Y 1.52(5) . ?
C7Y C8Y 1.526(19) . ?
C2B C1B 1.122(10) . ?
C2B N1B 1.464(9) . ?
C1A C2A 1.477(9) . ?
C2A N1A 1.162(9) . ?
C2A C1F' 1.62(4) . ?
C1F' C2F' 1.495(9) . ?
C2F' N1F' 1.172(6) . ?
